data_4032975
loop_
_publ_author_name
'Basak, Shyam'
'Mal, Dipakranjan'

_publ_section_title
;
 Applications of [4+2] Anionic Annulation and Carbonyl-Ene Reaction in the
 Synthesis of Anthraquinones, Tetrahydroanthraquinones, and
 Pyranonaphthoquinones.
;
_journal_issue 20
_journal_name_full 'The Journal of organic chemistry'
_journal_page_first 11035
_journal_page_last 11051
_journal_paper_doi 10.1021/acs.joc.7b01987
_journal_volume 82
_journal_year 2017
_chemical_formula_moiety 'C24 H32 O4 Si'
_chemical_formula_sum 'C24 H32 O4 Si'
_chemical_formula_weight 412.59
_chemical_name_systematic
;
 ?
;
_space_group_IT_number 14
_symmetry_cell_setting monoclinic
_symmetry_space_group_name_Hall '-P 2ybc'
_symmetry_space_group_name_H-M 'P 1 21/c 1'
_atom_sites_solution_hydrogens geom
_atom_sites_solution_primary direct
_atom_sites_solution_secondary difmap
_audit_creation_method SHELXL-97
_cell_angle_alpha 90.00
_cell_angle_beta 97.975(2)
_cell_angle_gamma 90.00
_cell_formula_units_Z 4
_cell_length_a 16.5149(11)
_cell_length_b 14.6947(10)
_cell_length_c 9.2256(6)
_cell_measurement_reflns_used 2645
_cell_measurement_temperature 293(2)
_cell_measurement_theta_max 26.00
_cell_measurement_theta_min 3.00
_cell_volume 2217.2(3)
_computing_structure_refinement 'SHELXL-97 (Sheldrick, 2008)'
_diffrn_ambient_temperature 293(2)
_diffrn_measured_fraction_theta_full 0.997
_diffrn_measured_fraction_theta_max 0.997
_diffrn_measurement_device_type 'Bruker P4'
_diffrn_measurement_method '\w scans'
_diffrn_radiation_monochromator graphite
_diffrn_radiation_source 'fine-focus sealed tube'
_diffrn_radiation_type MoK\a
_diffrn_radiation_wavelength 0.71073
_diffrn_reflns_av_R_equivalents 0.0547
_diffrn_reflns_av_sigmaI/netI 0.0360
_diffrn_reflns_limit_h_max 19
_diffrn_reflns_limit_h_min -19
_diffrn_reflns_limit_k_max 17
_diffrn_reflns_limit_k_min -17
_diffrn_reflns_limit_l_max 10
_diffrn_reflns_limit_l_min -10
_diffrn_reflns_number 25315
_diffrn_reflns_theta_full 25.00
_diffrn_reflns_theta_max 25.00
_diffrn_reflns_theta_min 1.25
_exptl_absorpt_coefficient_mu 0.133
_exptl_absorpt_correction_type none
_exptl_crystal_colour colourless
_exptl_crystal_density_diffrn 1.236
_exptl_crystal_density_method 'not measured'
_exptl_crystal_description prism
_exptl_crystal_F_000 888
_exptl_crystal_size_max 0.08
_exptl_crystal_size_mid 0.06
_exptl_crystal_size_min 0.05
_refine_diff_density_max 0.950
_refine_diff_density_min -0.770
_refine_diff_density_rms 0.093
_refine_ls_extinction_method none
_refine_ls_goodness_of_fit_ref 1.086
_refine_ls_hydrogen_treatment mixed
_refine_ls_matrix_type full
_refine_ls_number_parameters 262
_refine_ls_number_reflns 3894
_refine_ls_number_restraints 0
_refine_ls_restrained_S_all 1.086
_refine_ls_R_factor_all 0.0757
_refine_ls_R_factor_gt 0.0597
_refine_ls_shift/su_max 0.000
_refine_ls_shift/su_mean 0.000
_refine_ls_structure_factor_coef Fsqd
_refine_ls_weighting_details 'calc w=1/[\s^2^(Fo^2^)+(0.0980P)^2^+2.2982P] where P=(Fo^2^+2Fc^2^)/3'
_refine_ls_weighting_scheme calc
_refine_ls_wR_factor_gt 0.1648
_refine_ls_wR_factor_ref 0.1822
_reflns_number_gt 3141
_reflns_number_total 3894
_reflns_threshold_expression >2\s(I)
_cod_data_source_file jo7b01987_si_002.cif
_cod_data_source_block sb12
_cod_depositor_comments
;
The following automatic conversions were performed:

'_symmetry_cell_setting' value 'Monoclinic' changed to 'monoclinic'
according to
/home/data/users/saulius/crontab/automatic-downloads/rss-feeds/ACS/lib/dictionaries/cif_core.dic
dictionary named 'cif_core.dic' version 2.4.2 from 2011-04-26.

Automatic conversion script
Id: cif_fix_values 4973 2017-02-22 13:04:09Z antanas 

 Adding full bibliography for 4032975.cif.
;
_cod_original_sg_symbol_H-M 'P2(1)/c  '
_cod_database_code 4032975

loop_
_symmetry_equiv_pos_as_xyz
'x, y, z'
'-x, y+1/2, -z+1/2'
'-x, -y, -z'
'x, -y-1/2, z-1/2'

loop_
_atom_site_label
_atom_site_type_symbol
_atom_site_fract_x
_atom_site_fract_y
_atom_site_fract_z
_atom_site_U_iso_or_equiv
_atom_site_adp_type
_atom_site_occupancy
_atom_site_symmetry_multiplicity
_atom_site_calc_flag
_atom_site_refinement_flags
C1 C -0.2332(2) -0.1634(2) 0.7171(4) 0.0351(7) Uani 1 1 d .
H1A H -0.1925 -0.1336 0.7854 0.053 Uiso 1 1 calc R
H1B H -0.2071 -0.1949 0.6451 0.053 Uiso 1 1 calc R
H1C H -0.2629 -0.2061 0.7683 0.053 Uiso 1 1 calc R
C2 C -0.29260(18) -0.09210(19) 0.6412(3) 0.0251(6) Uani 1 1 d .
H2 H -0.2605 -0.0540 0.5831 0.030 Uiso 1 1 calc R
C3 C -0.3582(2) -0.1392(2) 0.5311(4) 0.0365(8) Uani 1 1 d .
H3A H -0.3950 -0.0942 0.4837 0.055 Uiso 1 1 calc R
H3B H -0.3883 -0.1817 0.5819 0.055 Uiso 1 1 calc R
H3C H -0.3323 -0.1709 0.4590 0.055 Uiso 1 1 calc R
C4 C -0.3864(2) 0.1055(2) 0.5284(4) 0.0368(8) Uani 1 1 d .
H4A H -0.3661 0.0582 0.4714 0.055 Uiso 1 1 calc R
H4B H -0.3443 0.1501 0.5537 0.055 Uiso 1 1 calc R
H4C H -0.4330 0.1338 0.4724 0.055 Uiso 1 1 calc R
C5 C -0.41154(18) 0.0646(2) 0.6687(3) 0.0268(6) Uani 1 1 d .
H5 H -0.4589 0.0260 0.6358 0.032 Uiso 1 1 calc R
C6 C -0.4442(2) 0.1402(3) 0.7602(4) 0.0512(10) Uani 1 1 d .
H6A H -0.4600 0.1144 0.8476 0.077 Uiso 1 1 calc R
H6B H -0.4907 0.1686 0.7041 0.077 Uiso 1 1 calc R
H6C H -0.4022 0.1848 0.7859 0.077 Uiso 1 1 calc R
C7 C -0.4557(2) -0.1331(2) 0.8589(4) 0.0405(8) Uani 1 1 d .
H7A H -0.4700 -0.1216 0.7561 0.061 Uiso 1 1 calc R
H7B H -0.5010 -0.1175 0.9090 0.061 Uiso 1 1 calc R
H7C H -0.4428 -0.1964 0.8739 0.061 Uiso 1 1 calc R
C8 C -0.3835(2) -0.0770(3) 0.9171(4) 0.0511(11) Uani 1 1 d .
H8 H -0.4181 -0.0248 0.9328 0.061 Uiso 1 1 calc R
C9 C -0.3499(4) -0.0778(6) 1.0590(5) 0.168(5) Uani 1 1 d .
H9A H -0.3052 -0.0356 1.0734 0.252 Uiso 1 1 calc R
H9B H -0.3303 -0.1379 1.0854 0.252 Uiso 1 1 calc R
H9C H -0.3904 -0.0606 1.1191 0.252 Uiso 1 1 calc R
C10 C -0.23248(17) 0.13388(17) 0.8665(3) 0.0201(6) Uani 1 1 d .
H10 H -0.2629 0.1637 0.7808 0.024 Uiso 1 1 calc R
C11 C -0.25064(17) 0.18214(18) 1.0049(3) 0.0222(6) Uani 1 1 d .
H11A H -0.2381 0.2464 0.9982 0.027 Uiso 1 1 calc R
H11B H -0.3084 0.1766 1.0124 0.027 Uiso 1 1 calc R
C12 C -0.20165(18) 0.14306(18) 1.1403(3) 0.0228(6) Uani 1 1 d .
C13 C -0.2368(2) 0.1181(2) 1.2548(3) 0.0323(7) Uani 1 1 d .
H13A H -0.2929 0.1246 1.2526 0.039 Uiso 1 1 calc R
H13B H -0.2052 0.0941 1.3373 0.039 Uiso 1 1 calc R
C14 C -0.11034(17) 0.13404(19) 1.1420(3) 0.0229(6) Uani 1 1 d .
H14A H -0.0834 0.1822 1.2026 0.027 Uiso 1 1 calc R
H14B H -0.0928 0.0765 1.1874 0.027 Uiso 1 1 calc R
C15 C -0.08219(17) 0.13843(17) 0.9931(3) 0.0196(6) Uani 1 1 d .
C16 C -0.14192(16) 0.13833(17) 0.8559(3) 0.0188(6) Uani 1 1 d .
C17 C -0.11417(17) 0.10859(17) 0.7149(3) 0.0214(6) Uani 1 1 d .
C18 C -0.02501(17) 0.11062(18) 0.7074(3) 0.0219(6) Uani 1 1 d .
C19 C 0.00256(19) 0.10911(19) 0.5716(3) 0.0281(7) Uani 1 1 d .
H19 H -0.0349 0.1077 0.4865 0.034 Uiso 1 1 calc R
C20 C 0.0858(2) 0.1097(2) 0.5626(4) 0.0332(7) Uani 1 1 d .
H20 H 0.1042 0.1095 0.4717 0.040 Uiso 1 1 calc R
C21 C 0.1416(2) 0.1107(2) 0.6900(4) 0.0358(8) Uani 1 1 d .
H21 H 0.1973 0.1110 0.6839 0.043 Uiso 1 1 calc R
C22 C 0.11530(18) 0.1110(2) 0.8255(4) 0.0306(7) Uani 1 1 d .
H22 H 0.1533 0.1109 0.9099 0.037 Uiso 1 1 calc R
C23 C 0.03198(17) 0.11169(18) 0.8366(3) 0.0236(6) Uani 1 1 d .
C24 C 0.00413(17) 0.10821(18) 0.9832(3) 0.0217(6) Uani 1 1 d .
O1 O -0.25530(11) 0.04054(12) 0.8677(2) 0.0211(4) Uani 1 1 d .
O2 O -0.10176(11) 0.22154(12) 0.9110(2) 0.0213(4) Uani 1 1 d .
O3 O 0.04879(12) 0.08360(14) 1.0919(2) 0.0310(5) Uani 1 1 d .
O4 O -0.16412(12) 0.08741(13) 0.6105(2) 0.0266(5) Uani 1 1 d .
Si1 Si -0.33413(5) -0.01346(5) 0.77448(8) 0.0207(2) Uani 1 1 d .

loop_
_atom_site_aniso_label
_atom_site_aniso_U_11
_atom_site_aniso_U_22
_atom_site_aniso_U_33
_atom_site_aniso_U_23
_atom_site_aniso_U_13
_atom_site_aniso_U_12
C1 0.0319(18) 0.0288(15) 0.0435(19) -0.0061(14) 0.0008(14) 0.0027(13)
C2 0.0250(16) 0.0257(14) 0.0242(15) -0.0052(11) 0.0021(12) -0.0022(12)
C3 0.0346(19) 0.0390(18) 0.0340(17) -0.0165(14) -0.0018(14) -0.0018(14)
C4 0.0313(18) 0.0388(18) 0.0373(18) 0.0091(14) -0.0060(14) -0.0034(14)
C5 0.0211(15) 0.0297(15) 0.0286(15) -0.0061(12) -0.0005(12) -0.0016(12)
C6 0.033(2) 0.058(2) 0.058(2) -0.0195(19) -0.0083(17) 0.0186(17)
C7 0.043(2) 0.046(2) 0.0330(18) 0.0037(15) 0.0049(15) -0.0208(16)
C8 0.051(2) 0.077(3) 0.0252(17) 0.0003(17) 0.0059(16) -0.040(2)
C9 0.173(7) 0.284(10) 0.031(2) 0.064(4) -0.039(3) -0.196(7)
C10 0.0227(15) 0.0184(13) 0.0186(14) 0.0004(10) 0.0008(11) -0.0009(11)
C11 0.0214(15) 0.0214(14) 0.0237(14) -0.0036(11) 0.0035(11) 0.0002(11)
C12 0.0305(16) 0.0200(13) 0.0174(13) -0.0047(10) 0.0015(11) -0.0010(11)
C13 0.0379(19) 0.0386(17) 0.0210(15) -0.0018(13) 0.0071(13) 0.0010(14)
C14 0.0289(16) 0.0228(14) 0.0157(13) -0.0005(10) -0.0012(11) -0.0011(11)
C15 0.0229(15) 0.0145(12) 0.0202(14) 0.0001(10) -0.0018(11) -0.0016(10)
C16 0.0218(15) 0.0163(12) 0.0174(13) 0.0006(10) -0.0003(11) -0.0019(10)
C17 0.0272(16) 0.0174(13) 0.0198(14) 0.0041(11) 0.0044(12) -0.0008(11)
C18 0.0230(16) 0.0181(13) 0.0249(14) -0.0001(11) 0.0046(12) -0.0013(11)
C19 0.0347(18) 0.0228(14) 0.0276(16) 0.0000(12) 0.0074(13) 0.0006(12)
C20 0.0351(19) 0.0277(15) 0.0406(18) -0.0024(13) 0.0189(15) -0.0013(13)
C21 0.0260(18) 0.0308(16) 0.054(2) -0.0017(15) 0.0161(15) -0.0042(13)
C22 0.0223(16) 0.0279(15) 0.0416(18) -0.0020(13) 0.0042(13) -0.0031(12)
C23 0.0222(15) 0.0177(13) 0.0308(16) -0.0017(11) 0.0037(12) -0.0006(11)
C24 0.0212(15) 0.0177(13) 0.0243(15) -0.0001(11) -0.0037(12) -0.0057(11)
O1 0.0213(10) 0.0201(9) 0.0216(10) -0.0020(7) 0.0019(8) -0.0025(8)
O2 0.0246(11) 0.0163(9) 0.0216(10) 0.0014(7) -0.0018(8) -0.0016(8)
O3 0.0258(12) 0.0338(11) 0.0305(12) 0.0024(9) -0.0070(9) -0.0015(9)
O4 0.0275(12) 0.0336(11) 0.0184(10) -0.0014(8) 0.0017(8) -0.0035(9)
Si1 0.0200(5) 0.0228(4) 0.0193(4) -0.0017(3) 0.0023(3) -0.0035(3)

loop_
_atom_type_symbol
_atom_type_description
_atom_type_scat_dispersion_real
_atom_type_scat_dispersion_imag
_atom_type_scat_source
C C 0.0033 0.0016 'International Tables Vol C Tables 4.2.6.8 and 6.1.1.4'
H H 0.0000 0.0000 'International Tables Vol C Tables 4.2.6.8 and 6.1.1.4'
O O 0.0106 0.0060 'International Tables Vol C Tables 4.2.6.8 and 6.1.1.4'
Si Si 0.0817 0.0704 'International Tables Vol C Tables 4.2.6.8 and 6.1.1.4'

loop_
_geom_angle_atom_site_label_1
_geom_angle_atom_site_label_2
_geom_angle_atom_site_label_3
_geom_angle
C1 C2 C3 109.9(2)
C1 C2 Si1 112.8(2)
C3 C2 Si1 114.8(2)
C6 C5 C4 109.6(3)
C6 C5 Si1 114.8(2)
C4 C5 Si1 115.5(2)
C9 C8 C7 123.1(3)
C9 C8 Si1 121.5(3)
C7 C8 Si1 115.1(2)
O1 C10 C16 107.9(2)
O1 C10 C11 111.0(2)
C16 C10 C11 110.2(2)
C12 C11 C10 111.8(2)
C13 C12 C11 121.5(3)
C13 C12 C14 120.9(3)
C11 C12 C14 117.5(2)
C15 C14 C12 114.8(2)
O2 C15 C16 58.99(15)
O2 C15 C14 115.9(2)
C16 C15 C14 121.3(2)
O2 C15 C24 111.1(2)
C16 C15 C24 117.9(2)
C14 C15 C24 117.1(2)
O2 C16 C15 59.03(15)
O2 C16 C17 111.7(2)
C15 C16 C17 119.3(2)
O2 C16 C10 115.0(2)
C15 C16 C10 119.2(2)
C17 C16 C10 117.8(2)
O4 C17 C18 122.4(2)
O4 C17 C16 120.3(2)
C18 C17 C16 117.3(2)
C19 C18 C23 119.8(3)
C19 C18 C17 119.5(3)
C23 C18 C17 120.7(2)
C20 C19 C18 120.3(3)
C21 C20 C19 119.6(3)
C22 C21 C20 120.9(3)
C21 C22 C23 120.3(3)
C22 C23 C18 119.2(3)
C22 C23 C24 119.9(3)
C18 C23 C24 120.8(2)
O3 C24 C23 122.1(3)
O3 C24 C15 120.6(3)
C23 C24 C15 117.3(2)
C10 O1 Si1 130.29(17)
C16 O2 C15 61.98(16)
O1 Si1 C5 113.83(12)
O1 Si1 C2 107.52(11)
C5 Si1 C2 108.49(13)
O1 Si1 C8 105.00(13)
C5 Si1 C8 109.54(17)
C2 Si1 C8 112.50(18)

loop_
_geom_bond_atom_site_label_1
_geom_bond_atom_site_label_2
_geom_bond_distance
C1 C2 1.536(4)
C2 C3 1.542(4)
C2 Si1 1.885(3)
C4 C5 1.536(4)
C5 C6 1.537(4)
C5 Si1 1.886(3)
C7 C8 1.488(5)
C8 C9 1.349(5)
C8 Si1 1.888(3)
C10 O1 1.423(3)
C10 C16 1.514(4)
C10 C11 1.526(4)
C11 C12 1.505(4)
C12 C13 1.325(4)
C12 C14 1.512(4)
C14 C15 1.511(4)
C15 O2 1.450(3)
C15 C16 1.493(4)
C15 C24 1.508(4)
C16 O2 1.449(3)
C16 C17 1.503(4)
C17 O4 1.219(3)
C17 C18 1.484(4)
C18 C19 1.392(4)
C18 C23 1.412(4)
C19 C20 1.390(4)
C20 C21 1.389(5)
C21 C22 1.379(4)
C22 C23 1.394(4)
C23 C24 1.489(4)
C24 O3 1.215(3)
O1 Si1 1.6593(19)
